data_2311807
loop_
_publ_author_name
'Sparkes, Hazel A.'
'Sage, Henry J.'
'Yufit, Dmitry S.'

_publ_section_title
;
 In-situ cryocrystallization of 1,2-dimethyl-3-nitrobenzene and
 2,4-dimethyl-1-nitrobenzene.
;
_journal_issue 'Pt 9'
_journal_name_full 'Acta crystallographica. Section C, Structural chemistry'
_journal_page_first 872
_journal_page_last 875
_journal_paper_doi 10.1107/S2053229614017896
_journal_volume 70
_journal_year 2014
_chemical_formula_iupac 'C8 H9 N O2'
_chemical_formula_moiety 'C8 H9 N O2'
_chemical_formula_sum 'C8 H9 N O2'
_chemical_formula_weight 151.16
_chemical_name_systematic
;
1,2-Dimethyl-3-nitrobenzene
;
_space_group_crystal_system orthorhombic
_space_group_IT_number 19
_space_group_name_Hall 'P 2ac 2ab'
_space_group_name_H-M_alt 'P 21 21 21'
_atom_sites_solution_hydrogens geom
_audit_creation_method
;
Olex2 1.2
(compiled 2014.07.22 svn.r2960 for OlexSys, GUI svn.r4862)
;
_cell_angle_alpha 90
_cell_angle_beta 90
_cell_angle_gamma 90
_cell_formula_units_Z 4
_cell_length_a 3.9338(5)
_cell_length_b 14.022(3)
_cell_length_c 14.126(3)
_cell_measurement_reflns_used 1048
_cell_measurement_temperature 277(2)
_cell_measurement_theta_max 25.65
_cell_measurement_theta_min 2.89
_cell_volume 779.2(3)
_computing_cell_refinement 'SAINT (Bruker, 2003)'
_computing_data_collection 'SMART (Bruker, 2001)'
_computing_data_reduction 'SAINT (Bruker, 2003)'
_computing_molecular_graphics 'OLEX2 (Dolomanov <i>et al.</i>, 2009)'
_computing_publication_material 'OLEX2 (Dolomanov <i>et al.</i>, 2009)'
_computing_structure_refinement 'SHELXL97 (Sheldrick, 2008)'
_computing_structure_solution 'SHELXS97 (Sheldrick, 2008)'
_diffrn_ambient_temperature 277(2)
_diffrn_detector_area_resol_mean 5.6
_diffrn_measured_fraction_theta_full 0.905
_diffrn_measured_fraction_theta_max 0.893
_diffrn_measurement_device_type 'Bruker SMART CCD 6000 area-detector'
_diffrn_measurement_method '\w scans'
_diffrn_radiation_monochromator graphite
_diffrn_radiation_type MoK\a
_diffrn_radiation_wavelength 0.71073
_diffrn_reflns_av_R_equivalents 0.0286
_diffrn_reflns_limit_h_max 3
_diffrn_reflns_limit_h_min -3
_diffrn_reflns_limit_k_max 17
_diffrn_reflns_limit_k_min -17
_diffrn_reflns_limit_l_max 6
_diffrn_reflns_limit_l_min -17
_diffrn_reflns_number 5395
_diffrn_reflns_theta_full 25.242
_diffrn_reflns_theta_max 26.365
_diffrn_reflns_theta_min 2.046
_exptl_absorpt_coefficient_mu 0.094
_exptl_absorpt_correction_type none
_exptl_crystal_colour colourless
_exptl_crystal_density_diffrn 1.289
_exptl_crystal_description block
_exptl_crystal_F_000 320
_exptl_crystal_size_max 0.4
_exptl_crystal_size_mid 0.3
_exptl_crystal_size_min 0.3
_refine_diff_density_max 0.127
_refine_diff_density_min -0.094
_refine_ls_extinction_method none
_refine_ls_goodness_of_fit_ref 1.068
_refine_ls_hydrogen_treatment constr
_refine_ls_matrix_type full
_refine_ls_number_parameters 102
_refine_ls_number_reflns 865
_refine_ls_number_restraints 0
_refine_ls_restrained_S_all 1.068
_refine_ls_R_factor_all 0.0417
_refine_ls_R_factor_gt 0.0347
_refine_ls_shift/su_max 0.000
_refine_ls_shift/su_mean 0.000
_refine_ls_structure_factor_coef Fsqd
_refine_ls_weighting_details 'w=1/[\s^2^(Fo^2^)+(0.0618P)^2^+0.1023P] where P=(Fo^2^+2Fc^2^)/3'
_refine_ls_weighting_scheme calc
_refine_ls_wR_factor_gt 0.1027
_refine_ls_wR_factor_ref 0.1102
_reflns_number_gt 744
_reflns_number_total 865
_reflns_threshold_expression I>2\s(I)
_cod_data_source_file gz3272sup1.cif
_cod_data_source_block 12-dimethyl-3-nitrobenzene
_cod_database_code 2311807
_shelx_space_group_comment
;
The symmetry employed for this shelxl refinement is uniquely defined
by the following loop, which should always be used as a source of
symmetry information in preference to the above space-group names.
They are only intended as comments.
;
_shelxl_version_number .2013

loop_
_space_group_symop_operation_xyz
'x, y, z'
'-x+1/2, -y, z+1/2'
'x+1/2, -y+1/2, -z'
'-x, y+1/2, -z+1/2'

loop_
_atom_site_type_symbol
_atom_site_label
_atom_site_fract_x
_atom_site_fract_y
_atom_site_fract_z
_atom_site_U_iso_or_equiv
_atom_site_adp_type
_atom_site_calc_flag
_atom_site_occupancy
O O1 0.2726(8) 0.74176(13) 0.72084(14) 0.0978(8) Uani d 1
O O2 0.5030(9) 0.63406(15) 0.80610(12) 0.1066(11) Uani d 1
N N1 0.4050(7) 0.66406(14) 0.73069(14) 0.0677(6) Uani d 1
C C1 0.4585(7) 0.60547(14) 0.64549(14) 0.0504(6) Uani d 1
C C2 0.3744(7) 0.50913(13) 0.64624(14) 0.0485(6) Uani d 1
C C3 0.4354(8) 0.45899(14) 0.56239(15) 0.0532(6) Uani d 1
C C4 0.5762(8) 0.50585(17) 0.48559(15) 0.0646(7) Uani d 1
H H4 0.6218 0.4707 0.4295 0.077 Uiso calc 1
C C5 0.6519(9) 0.60098(19) 0.48771(17) 0.0684(8) Uani d 1
H H5 0.7465 0.6311 0.4335 0.082 Uiso calc 1
C C6 0.5912(8) 0.65258(16) 0.56797(16) 0.0611(7) Uani d 1
H H6 0.6388 0.7190 0.5704 0.073 Uiso calc 1
C C7 0.2173(8) 0.46018(18) 0.73060(17) 0.0671(7) Uani d 1
H H7A 0.3963 0.4301 0.7685 0.101 Uiso calc 1
H H7B 0.0572 0.4113 0.7088 0.101 Uiso calc 1
H H7C 0.0963 0.5072 0.7693 0.101 Uiso calc 1
C C8 0.3480(10) 0.35461(16) 0.5539(2) 0.0794(9) Uani d 1
H H8A 0.4189 0.3311 0.4916 0.119 Uiso calc 1
H H8B 0.1021 0.3462 0.5611 0.119 Uiso calc 1
H H8C 0.4665 0.3187 0.6034 0.119 Uiso calc 1

loop_
_atom_site_aniso_label
_atom_site_aniso_U_11
_atom_site_aniso_U_22
_atom_site_aniso_U_33
_atom_site_aniso_U_12
_atom_site_aniso_U_13
_atom_site_aniso_U_23
O1 0.132(2) 0.0632(10) 0.0985(14) 0.0281(13) -0.0148(17) -0.0221(10)
O2 0.169(3) 0.0958(14) 0.0550(9) 0.0282(17) -0.0239(15) -0.0143(9)
N1 0.0864(17) 0.0540(10) 0.0627(11) 0.0089(12) -0.0100(13) -0.0102(9)
C1 0.0557(17) 0.0476(10) 0.0480(10) 0.0036(11) -0.0079(10) -0.0025(9)
C2 0.0507(16) 0.0460(10) 0.0488(10) 0.0064(10) -0.0052(10) 0.0050(8)
C3 0.0540(17) 0.0485(11) 0.0569(11) 0.0096(11) -0.0130(11) -0.0039(9)
C4 0.071(2) 0.0753(15) 0.0474(11) 0.0159(15) -0.0040(12) -0.0044(10)
C5 0.070(2) 0.0813(16) 0.0542(12) 0.0042(15) 0.0045(12) 0.0188(12)
C6 0.0652(19) 0.0508(11) 0.0674(13) -0.0005(13) -0.0058(13) 0.0133(10)
C7 0.072(2) 0.0649(13) 0.0649(13) 0.0036(14) 0.0071(15) 0.0156(11)
C8 0.089(3) 0.0518(12) 0.0977(18) 0.0041(15) -0.0154(18) -0.0149(13)

loop_
_atom_type_symbol
_atom_type_description
_atom_type_scat_dispersion_real
_atom_type_scat_dispersion_imag
_atom_type_scat_source
C C 0.0033 0.0016 'International Tables Vol C Tables 4.2.6.8 and 6.1.1.4'
H H 0.0000 0.0000 'International Tables Vol C Tables 4.2.6.8 and 6.1.1.4'
N N 0.0061 0.0033 'International Tables Vol C Tables 4.2.6.8 and 6.1.1.4'
O O 0.0106 0.0060 'International Tables Vol C Tables 4.2.6.8 and 6.1.1.4'

loop_
_geom_angle_atom_site_label_1
_geom_angle_atom_site_label_2
_geom_angle_atom_site_label_3
_geom_angle
O1 N1 C1 117.9(2)
O2 N1 O1 123.3(2)
O2 N1 C1 118.73(19)
C2 C1 N1 120.1(2)
C6 C1 N1 115.8(2)
C6 C1 C2 124.1(2)
C1 C2 C3 116.17(19)
C1 C2 C7 123.1(2)
C3 C2 C7 120.73(19)
C2 C3 C8 121.1(2)
C4 C3 C2 119.61(19)
C4 C3 C8 119.3(2)
C3 C4 H4 118.9
C5 C4 C3 122.2(2)
C5 C4 H4 118.9
C4 C5 H5 120.1
C6 C5 C4 119.8(2)
C6 C5 H5 120.1
C1 C6 H6 121.0
C5 C6 C1 118.1(2)
C5 C6 H6 121.0
C2 C7 H7A 109.5
C2 C7 H7B 109.5
C2 C7 H7C 109.5
H7A C7 H7B 109.5
H7A C7 H7C 109.5
H7B C7 H7C 109.5
C3 C8 H8A 109.5
C3 C8 H8B 109.5
C3 C8 H8C 109.5
H8A C8 H8B 109.5
H8A C8 H8C 109.5
H8B C8 H8C 109.5

loop_
_geom_bond_atom_site_label_1
_geom_bond_atom_site_label_2
_geom_bond_distance
O1 N1 1.216(3)
O2 N1 1.208(3)
N1 C1 1.472(3)
C1 C2 1.391(3)
C1 C6 1.381(3)
C2 C3 1.398(3)
C2 C7 1.508(3)
C3 C4 1.384(3)
C3 C8 1.508(3)
C4 H4 0.9500
C4 C5 1.367(3)
C5 H5 0.9500
C5 C6 1.366(3)
C6 H6 0.9500
C7 H7A 0.9800
C7 H7B 0.9800
C7 H7C 0.9800
C8 H8A 0.9800
C8 H8B 0.9800
C8 H8C 0.9800

loop_
_geom_hbond_atom_site_label_D
_geom_hbond_atom_site_label_H
_geom_hbond_atom_site_label_A
_geom_hbond_site_symmetry_A
_geom_hbond_distance_DH
_geom_hbond_distance_HA
_geom_hbond_distance_DA
_geom_hbond_angle_DHA
C4 H4 O2 2_664 0.95 2.72 3.608(3) 156.7
C5 H5 O1 3_566 0.95 2.82 3.710(3) 156.8

loop_
_geom_torsion_atom_site_label_1
_geom_torsion_atom_site_label_2
_geom_torsion_atom_site_label_3
_geom_torsion_atom_site_label_4
_geom_torsion
O1 N1 C1 C2 -134.4(3)
O1 N1 C1 C6 45.2(4)
O2 N1 C1 C2 47.7(4)
O2 N1 C1 C6 -132.7(3)
N1 C1 C2 C3 -179.7(2)
N1 C1 C2 C7 1.9(4)
N1 C1 C6 C5 178.7(2)
C1 C2 C3 C4 0.9(4)
C1 C2 C3 C8 -178.7(3)
C2 C1 C6 C5 -1.8(4)
C2 C3 C4 C5 -1.6(4)
C3 C4 C5 C6 0.6(5)
C4 C5 C6 C1 1.0(4)
C6 C1 C2 C3 0.8(4)
C6 C1 C2 C7 -177.6(3)
C7 C2 C3 C4 179.2(3)
C7 C2 C3 C8 -0.4(4)
C8 C3 C4 C5 178.0(3)
